data_4124249
loop_
_publ_author_name
'Ghosh, Soumyajit'
'Mishra, Manish Kumar'
'Ganguly, Somnath'
'Desiraju, Gautam R.'

_publ_section_title
;
 Dual Stress and Thermally Driven Mechanical Properties of the Same
 Organic Crystal: 2,6-Dichlorobenzylidene-4-fluoro-3-nitroaniline.
;
_journal_issue 31
_journal_name_full 'Journal of the American Chemical Society'
_journal_page_first 9912
_journal_page_last 9921
_journal_paper_doi 10.1021/jacs.5b05324
_journal_volume 137
_journal_year 2015
_chemical_formula_sum 'C13 H7 Cl2 F N2 O2'
_chemical_formula_weight 313.05
_chemical_name_systematic
;
 ?
;
_space_group_IT_number 14
_symmetry_cell_setting monoclinic
_symmetry_space_group_name_Hall '-P 2ybc'
_symmetry_space_group_name_H-M 'P 1 21/c 1'
_atom_sites_solution_hydrogens geom
_atom_sites_solution_primary direct
_atom_sites_solution_secondary difmap
_audit_creation_method SHELXL-97
_cell_angle_alpha 90.00
_cell_angle_beta 101.82(4)
_cell_angle_gamma 90.00
_cell_formula_units_Z 4
_cell_length_a 3.877(7)
_cell_length_b 21.79(4)
_cell_length_c 15.21(3)
_cell_measurement_temperature 248
_cell_volume 1258(4)
_computing_structure_refinement 'SHELXL-97 (Sheldrick, 2008)'
_diffrn_ambient_temperature 248
_diffrn_measured_fraction_theta_full 0.985
_diffrn_measured_fraction_theta_max 0.985
_diffrn_radiation_monochromator graphite
_diffrn_radiation_source 'fine-focus sealed tube'
_diffrn_radiation_type MoK\a
_diffrn_radiation_wavelength 0.71073
_diffrn_reflns_av_R_equivalents 0.1217
_diffrn_reflns_av_sigmaI/netI 0.0845
_diffrn_reflns_limit_h_max 5
_diffrn_reflns_limit_h_min -5
_diffrn_reflns_limit_k_max 28
_diffrn_reflns_limit_k_min -28
_diffrn_reflns_limit_l_max 19
_diffrn_reflns_limit_l_min -19
_diffrn_reflns_number 11357
_diffrn_reflns_theta_full 27.76
_diffrn_reflns_theta_max 27.76
_diffrn_reflns_theta_min 1.66
_exptl_absorpt_coefficient_mu 0.530
_exptl_absorpt_correction_type none
_exptl_crystal_colour Brown
_exptl_crystal_density_diffrn 1.653
_exptl_crystal_density_method 'not measured'
_exptl_crystal_description Acicular
_exptl_crystal_F_000 632
_exptl_crystal_size_max 0.3
_exptl_crystal_size_mid 0.1
_exptl_crystal_size_min 0.1
_refine_diff_density_max 0.684
_refine_diff_density_min -0.465
_refine_diff_density_rms 0.129
_refine_ls_extinction_method none
_refine_ls_goodness_of_fit_ref 1.113
_refine_ls_hydrogen_treatment mixed
_refine_ls_matrix_type full
_refine_ls_number_parameters 181
_refine_ls_number_reflns 2912
_refine_ls_number_restraints 0
_refine_ls_restrained_S_all 1.113
_refine_ls_R_factor_all 0.1236
_refine_ls_R_factor_gt 0.1073
_refine_ls_shift/su_max 0.000
_refine_ls_shift/su_mean 0.000
_refine_ls_structure_factor_coef Fsqd
_refine_ls_weighting_details 'calc w=1/[\s^2^(Fo^2^)+(0.0905P)^2^+9.0953P] where P=(Fo^2^+2Fc^2^)/3'
_refine_ls_weighting_scheme calc
_refine_ls_wR_factor_gt 0.3074
_refine_ls_wR_factor_ref 0.3191
_reflns_number_gt 2181
_reflns_number_total 2912
_reflns_threshold_expression >2\s(I)
_cod_data_source_file ja5b05324_si_002.cif
_cod_data_source_block -25
_cod_depositor_comments
;
The following automatic conversions were performed:

'_symmetry_cell_setting' value 'Monoclinic' changed to 'monoclinic'
according to
/usr/data/users/saulius/crontab/automatic-downloads/rss-feeds/ACS/lib/dictionaries/cif_core.dic
dictionary named 'cif_core.dic' version 2.4.2 from 2011-04-26.

Automatic conversion script
Id: cif_fix_values 3271 2015-04-21 07:52:19Z andrius 

 Adding full bibliography for 4124248--4124252.cif.
;
_cod_original_sg_symbol_H-M 'P 21/C'
_cod_database_code 4124249

loop_
_symmetry_equiv_pos_as_xyz
'x, y, z'
'-x, y+1/2, -z+1/2'
'-x, -y, -z'
'x, -y-1/2, z-1/2'

loop_
_atom_site_label
_atom_site_type_symbol
_atom_site_fract_x
_atom_site_fract_y
_atom_site_fract_z
_atom_site_U_iso_or_equiv
_atom_site_adp_type
_atom_site_occupancy
_atom_site_symmetry_multiplicity
_atom_site_calc_flag
_atom_site_refinement_flags
Cl1 Cl 0.0869(6) 0.53321(9) 0.40607(13) 0.0546(6) Uani 1 1 d .
Cl2 Cl 0.4062(5) 0.42594(9) 0.11172(13) 0.0508(5) Uani 1 1 d .
F F 0.7263(16) 0.1770(2) 0.4981(3) 0.0661(15) Uani 1 1 d .
O1 O 0.761(2) 0.2275(4) 0.6514(4) 0.093(3) Uani 1 1 d .
O2 O 0.443(2) 0.3047(3) 0.6589(4) 0.091(3) Uani 1 1 d .
N2 N 0.5830(19) 0.2694(3) 0.6168(4) 0.0509(15) Uani 1 1 d .
N1 N 0.2129(15) 0.3996(3) 0.3591(4) 0.0404(13) Uani 1 1 d .
C11 C 0.6039(19) 0.2311(3) 0.4651(5) 0.0411(15) Uani 1 1 d .
C10 C 0.544(2) 0.2405(3) 0.3751(5) 0.0515(19) Uani 1 1 d .
H6 H 0.5857 0.2089 0.3373 0.062 Uiso 1 1 calc R
C9 C 0.425(2) 0.2957(3) 0.3396(4) 0.0437(16) Uani 1 1 d .
H5 H 0.3920 0.3020 0.2780 0.052 Uiso 1 1 calc R
C8 C 0.3507(16) 0.3424(3) 0.3942(4) 0.0346(13) Uani 1 1 d .
C13 C 0.3915(17) 0.3328(3) 0.4849(4) 0.0358(13) Uani 1 1 d .
H7 H 0.3298 0.3630 0.5220 0.043 Uiso 1 1 calc R
C12 C 0.5258(17) 0.2774(3) 0.5198(4) 0.0358(13) Uani 1 1 d .
C7 C 0.3634(17) 0.4251(3) 0.3035(5) 0.0400(14) Uani 1 1 d .
H4 H 0.5658 0.4068 0.2916 0.048 Uiso 1 1 calc R
C6 C 0.2406(17) 0.4820(3) 0.2560(4) 0.0370(14) Uani 1 1 d .
C1 C 0.2537(18) 0.4871(3) 0.1656(5) 0.0401(14) Uani 1 1 d .
C2 C 0.1420(18) 0.5390(3) 0.1158(5) 0.0441(16) Uani 1 1 d .
H1 H 0.1543 0.5411 0.0554 0.053 Uiso 1 1 calc R
C3 C 0.013(2) 0.5871(3) 0.1566(5) 0.0471(17) Uani 1 1 d .
H2 H -0.0645 0.6221 0.1234 0.056 Uiso 1 1 calc R
C4 C -0.004(2) 0.5849(3) 0.2454(5) 0.0458(16) Uani 1 1 d .
H3 H -0.0883 0.6183 0.2726 0.055 Uiso 1 1 calc R
C5 C 0.1046(17) 0.5326(3) 0.2939(4) 0.0376(14) Uani 1 1 d .

loop_
_atom_site_aniso_label
_atom_site_aniso_U_11
_atom_site_aniso_U_22
_atom_site_aniso_U_33
_atom_site_aniso_U_23
_atom_site_aniso_U_13
_atom_site_aniso_U_12
Cl1 0.0705(13) 0.0518(11) 0.0435(10) -0.0017(8) 0.0164(9) 0.0033(9)
Cl2 0.0586(11) 0.0481(10) 0.0459(10) -0.0057(7) 0.0110(8) 0.0024(8)
F 0.110(4) 0.038(2) 0.054(3) 0.0114(19) 0.025(3) 0.025(2)
O1 0.127(7) 0.101(6) 0.043(3) 0.022(3) -0.003(4) 0.046(5)
O2 0.165(8) 0.074(4) 0.040(3) 0.006(3) 0.036(4) 0.043(5)
N2 0.072(4) 0.046(3) 0.034(3) 0.005(3) 0.009(3) 0.005(3)
N1 0.041(3) 0.037(3) 0.042(3) 0.009(2) 0.005(2) 0.005(2)
C11 0.049(4) 0.031(3) 0.043(4) 0.004(3) 0.009(3) 0.007(3)
C10 0.078(5) 0.034(3) 0.039(4) -0.007(3) 0.005(3) 0.011(3)
C9 0.057(4) 0.041(3) 0.029(3) 0.001(3) 0.001(3) 0.001(3)
C8 0.031(3) 0.032(3) 0.037(3) 0.005(2) 0.000(2) 0.004(2)
C13 0.040(3) 0.032(3) 0.035(3) -0.001(2) 0.008(3) 0.003(3)
C12 0.041(3) 0.037(3) 0.029(3) 0.004(2) 0.006(3) 0.001(3)
C7 0.032(3) 0.043(4) 0.041(3) 0.008(3) 0.001(3) 0.000(3)
C6 0.033(3) 0.039(3) 0.038(3) 0.005(3) 0.004(2) -0.003(3)
C1 0.041(4) 0.037(3) 0.039(3) 0.000(3) 0.000(3) -0.005(3)
C2 0.042(4) 0.049(4) 0.037(3) 0.011(3) -0.001(3) -0.007(3)
C3 0.053(4) 0.035(3) 0.050(4) 0.012(3) 0.003(3) -0.008(3)
C4 0.044(4) 0.034(3) 0.058(4) 0.003(3) 0.008(3) 0.004(3)
C5 0.036(3) 0.039(3) 0.037(3) 0.002(3) 0.005(3) -0.001(3)

loop_
_atom_type_symbol
_atom_type_description
_atom_type_scat_dispersion_real
_atom_type_scat_dispersion_imag
_atom_type_scat_source
C C 0.0030 0.0020 'International Tables Vol C Tables 4.2.6.8 and 6.1.1.4'
H H 0.0000 0.0000 'International Tables Vol C Tables 4.2.6.8 and 6.1.1.4'
Cl Cl 0.1480 0.1590 'International Tables Vol C Tables 4.2.6.8 and 6.1.1.4'
F F 0.0170 0.0100 'International Tables Vol C Tables 4.2.6.8 and 6.1.1.4'
N N 0.0060 0.0030 'International Tables Vol C Tables 4.2.6.8 and 6.1.1.4'
O O 0.0110 0.0060 'International Tables Vol C Tables 4.2.6.8 and 6.1.1.4'

loop_
_geom_angle_atom_site_label_1
_geom_angle_atom_site_label_2
_geom_angle_atom_site_label_3
_geom_angle
O2 N2 O1 122.4(7)
O2 N2 C12 118.2(6)
O1 N2 C12 119.4(7)
C7 N1 C8 116.9(6)
F C11 C10 119.2(6)
F C11 C12 121.7(6)
C10 C11 C12 119.1(6)
C11 C10 C9 120.4(6)
C11 C10 H6 119.8
C9 C10 H6 119.8
C10 C9 C8 120.7(6)
C10 C9 H5 119.7
C8 C9 H5 119.7
C13 C8 C9 119.8(6)
C13 C8 N1 118.0(6)
C9 C8 N1 122.1(6)
C8 C13 C12 118.6(6)
C8 C13 H7 120.7
C12 C13 H7 120.7
C13 C12 C11 121.3(6)
C13 C12 N2 117.6(6)
C11 C12 N2 121.1(6)
N1 C7 C6 124.0(6)
N1 C7 H4 118.0
C6 C7 H4 118.0
C1 C6 C5 116.0(6)
C1 C6 C7 118.8(6)
C5 C6 C7 125.2(6)
C2 C1 C6 122.5(7)
C2 C1 Cl2 118.1(6)
C6 C1 Cl2 119.4(5)
C3 C2 C1 118.9(7)
C3 C2 H1 120.6
C1 C2 H1 120.6
C2 C3 C4 121.3(7)
C2 C3 H2 119.3
C4 C3 H2 119.3
C3 C4 C5 119.2(7)
C3 C4 H3 120.4
C5 C4 H3 120.4
C4 C5 C6 122.1(7)
C4 C5 Cl1 117.1(5)
C6 C5 Cl1 120.7(5)

loop_
_geom_bond_atom_site_label_1
_geom_bond_atom_site_label_2
_geom_bond_distance
Cl1 C5 1.721(8)
Cl2 C1 1.731(8)
F C11 1.331(8)
O1 N2 1.199(9)
O2 N2 1.198(9)
N2 C12 1.456(9)
N1 C7 1.252(9)
N1 C8 1.417(8)
C11 C10 1.356(10)
C11 C12 1.380(9)
C10 C9 1.362(10)
C10 H6 0.9300
C9 C8 1.379(9)
C9 H5 0.9300
C8 C13 1.372(9)
C13 C12 1.378(9)
C13 H7 0.9300
C7 C6 1.464(9)
C7 H4 0.9300
C6 C1 1.391(10)
C6 C5 1.398(10)
C1 C2 1.380(9)
C2 C3 1.364(11)
C2 H1 0.9300
C3 C4 1.366(11)
C3 H2 0.9300
C4 C5 1.376(9)
C4 H3 0.9300

loop_
_geom_torsion_atom_site_label_1
_geom_torsion_atom_site_label_2
_geom_torsion_atom_site_label_3
_geom_torsion_atom_site_label_4
_geom_torsion
F C11 C10 C9 -179.0(7)
C12 C11 C10 C9 3.0(12)
C11 C10 C9 C8 -2.1(13)
C10 C9 C8 C13 -1.3(11)
C10 C9 C8 N1 -177.5(7)
C7 N1 C8 C13 135.5(7)
C7 N1 C8 C9 -48.3(9)
C9 C8 C13 C12 3.8(10)
N1 C8 C13 C12 -179.9(6)
C8 C13 C12 C11 -2.9(10)
C8 C13 C12 N2 177.0(6)
F C11 C12 C13 -178.5(7)
C10 C11 C12 C13 -0.5(11)
F C11 C12 N2 1.6(11)
C10 C11 C12 N2 179.6(7)
O2 N2 C12 C13 15.9(11)
O1 N2 C12 C13 -165.4(8)
O2 N2 C12 C11 -164.1(8)
O1 N2 C12 C11 14.5(12)
C8 N1 C7 C6 175.4(6)
N1 C7 C6 C1 -139.3(7)
N1 C7 C6 C5 40.0(11)
C5 C6 C1 C2 0.4(10)
C7 C6 C1 C2 179.7(6)
C5 C6 C1 Cl2 -178.1(5)
C7 C6 C1 Cl2 1.2(9)
C6 C1 C2 C3 -0.1(11)
Cl2 C1 C2 C3 178.4(6)
C1 C2 C3 C4 0.5(11)
C2 C3 C4 C5 -1.3(11)
C3 C4 C5 C6 1.6(11)
C3 C4 C5 Cl1 178.4(6)
C1 C6 C5 C4 -1.1(10)
C7 C6 C5 C4 179.5(6)
C1 C6 C5 Cl1 -177.9(5)
C7 C6 C5 Cl1 2.8(9)
